data_2201181
loop_
_publ_author_name
'Golden, Mace C.'
'McGill,Robert J.'
'Heimer, Norman E.'

_publ_section_title
;
 Ethyl <i>N</i>-(3-oxobutanoyl)carbamate
;
_journal_issue 5
_journal_name_full 'Acta Crystallographica Section E'
_journal_page_first o553
_journal_page_last o554
_journal_paper_doi 10.1107/S1600536802006797
_journal_volume 58
_journal_year 2002
_chemical_formula_iupac 'C7 H11 N O4'
_chemical_formula_moiety 'C7 H11 N O4'
_chemical_formula_sum 'C7 H11 N O4'
_chemical_formula_weight 173.17
_chemical_melting_point 350
_chemical_name_common N-Acetoacetylurethane
_chemical_name_systematic
;
Ethyl N-(3-Oxobutanoyl)carbamate
;
_space_group_IT_number 14
_symmetry_cell_setting monoclinic
_symmetry_space_group_name_Hall '-P 2yn'
_symmetry_space_group_name_H-M 'P 1 21/n 1'
_atom_sites_solution_hydrogens geom
_atom_sites_solution_primary direct
_atom_sites_solution_secondary difmap
_audit_creation_method SHELXL-97
_cell_angle_alpha 90.00
_cell_angle_beta 97.388(5)
_cell_angle_gamma 90.00
_cell_formula_units_Z 4
_cell_length_a 11.366(2)
_cell_length_b 5.7345(13)
_cell_length_c 13.327(3)
_cell_measurement_reflns_used 300
_cell_measurement_temperature 300(2)
_cell_measurement_theta_max 24.5
_cell_measurement_theta_min 2.2
_cell_volume 861.4(3)
_computing_cell_refinement 'SAINT-Plus (Bruker, 2001)'
_computing_data_collection 'SMART (Bruker, 2001)'
_computing_data_reduction SAINT-Plus
_computing_molecular_graphics SHELXTL-NT
_computing_publication_material SHELXTL-NT
_computing_structure_refinement SHELXTL-NT
_computing_structure_solution 'SHELXTL-NT (Bruker, 2001)'
_diffrn_ambient_temperature 273(2)
_diffrn_measured_fraction_theta_full 0.952
_diffrn_measured_fraction_theta_max 0.952
_diffrn_measurement_device_type 'Bruker CCD area-detector'
_diffrn_measurement_method '\f and \w'
_diffrn_radiation_monochromator 'graphite '
_diffrn_radiation_source 'fine-focus sealed tube'
_diffrn_radiation_type MoK\a
_diffrn_radiation_wavelength 0.71073
_diffrn_reflns_av_R_equivalents 0.0218
_diffrn_reflns_av_sigmaI/netI 0.0302
_diffrn_reflns_limit_h_max 11
_diffrn_reflns_limit_h_min -14
_diffrn_reflns_limit_k_max 7
_diffrn_reflns_limit_k_min -7
_diffrn_reflns_limit_l_max 17
_diffrn_reflns_limit_l_min -13
_diffrn_reflns_number 5292
_diffrn_reflns_theta_full 28.32
_diffrn_reflns_theta_max 28.32
_diffrn_reflns_theta_min 2.22
_diffrn_standards_number 0
_exptl_absorpt_coefficient_mu 0.110
_exptl_absorpt_correction_T_max 0.98
_exptl_absorpt_correction_T_min 0.87
_exptl_absorpt_correction_type multi-scan
_exptl_absorpt_process_details '(SADABS; Bruker, 2001)'
_exptl_crystal_colour Colorless
_exptl_crystal_density_diffrn 1.335
_exptl_crystal_density_meas 1.33
_exptl_crystal_density_method Flotation
_exptl_crystal_description Plate
_exptl_crystal_F_000 368
_exptl_crystal_size_max 0.40
_exptl_crystal_size_mid 0.35
_exptl_crystal_size_min 0.15
_refine_diff_density_max 0.213
_refine_diff_density_min -0.152
_refine_ls_extinction_method none
_refine_ls_goodness_of_fit_ref 1.037
_refine_ls_hydrogen_treatment mixed
_refine_ls_matrix_type full
_refine_ls_number_parameters 115
_refine_ls_number_reflns 2044
_refine_ls_number_restraints 0
_refine_ls_restrained_S_all 1.037
_refine_ls_R_factor_all 0.0777
_refine_ls_R_factor_gt 0.0540
_refine_ls_shift/su_max 0.001
_refine_ls_shift/su_mean 0.001
_refine_ls_structure_factor_coef Fsqd
_refine_ls_weighting_details 'calc w = 1/[\s^2^(Fo^2^)+(0.0610P)^2^+0.2379P] where P = (Fo^2^+2Fc^2^)/3'
_refine_ls_weighting_scheme calc
_refine_ls_wR_factor_gt 0.1272
_refine_ls_wR_factor_ref 0.1391
_reflns_number_gt 1489
_reflns_number_total 2044
_reflns_threshold_expression I>2\s(I)
_cod_data_source_file om6087.cif
_cod_data_source_block I
_cod_depositor_comments
;
The following automatic conversions were performed:
'_symmetry_cell_setting' value 'Monoclinic' changed to 'monoclinic'
according to '/home/saulius/struct/CIF-dictionaries/cif_core.dic'
dictionary named 'cif_core.dic' version 2.4.1 from 2010-06-29.

Automatic conversion script
Id: cif_fix_enum 1527 2010-12-29 10:47:43Z saulius 

The following automatic conversions were performed:

'_symmetry_cell_setting' value 'Monoclinic' changed to 'monoclinic'
according to /home/saulius/struct/CIF-dictionaries/cif_core.dic
dictionary named 'cif_core.dic' version 2.4.1 from 2010-06-29.

Automatic conversion script
Id: cif_fix_values 1715 2011-07-08 13:25:40Z adriana 
;
_cod_original_sg_symbol_H-M 'P 21/n'
_cod_database_code 2201181
_cod_database_fobs_code 2201181

loop_
_symmetry_equiv_pos_as_xyz
'x, y, z'
'-x+1/2, y+1/2, -z+1/2'
'-x, -y, -z'
'x-1/2, -y-1/2, z-1/2'

loop_
_atom_site_label
_atom_site_fract_x
_atom_site_fract_y
_atom_site_fract_z
_atom_site_U_iso_or_equiv
_atom_site_adp_type
_atom_site_calc_flag
_atom_site_refinement_flags
_atom_site_occupancy
_atom_site_disorder_assembly
_atom_site_disorder_group
_atom_site_type_symbol
O1 0.01782(11) 0.2523(2) 1.07166(11) 0.0488(4) Uani d . 1 . . O
O3 0.31358(13) 0.2499(3) 1.19422(12) 0.0578(4) Uani d . 1 . . O
O5 0.34333(12) 0.2470(2) 0.96508(11) 0.0537(4) Uani d . 1 . . O
O6 0.27470(11) -0.0992(2) 0.90452(11) 0.0533(4) Uani d . 1 . . O
N1 0.15821(13) 0.1108(3) 0.98660(12) 0.0403(4) Uani d . 1 . . N
H1 0.1097(17) 0.001(4) 0.9693(14) 0.040(5) Uiso d . 1 . . H
C1 0.11611(15) 0.2777(3) 1.04676(13) 0.0366(4) Uani d . 1 . . C
C2 0.19073(15) 0.4857(3) 1.07814(14) 0.0396(4) Uani d . 1 . . C
H2A 0.1432 0.5967 1.1103 0.048 Uiso calc R 1 . . H
H2B 0.2135 0.5594 1.0180 0.048 Uiso calc R 1 . . H
C3 0.30163(15) 0.4327(3) 1.14977(14) 0.0402(4) Uani d . 1 . . C
C4 0.39148(17) 0.6213(4) 1.16260(17) 0.0569(6) Uani d . 1 . . C
H4A 0.4458 0.5931 1.2227 0.085 Uiso calc R 1 . . H
H4B 0.3526 0.7684 1.1685 0.085 Uiso calc R 1 . . H
H4C 0.4342 0.6245 1.1050 0.085 Uiso calc R 1 . . H
C5 0.26749(16) 0.1014(3) 0.95289(13) 0.0395(4) Uani d . 1 . . C
C6 0.38486(19) -0.1467(4) 0.86308(18) 0.0602(6) Uani d . 1 . . C
H6A 0.3993 -0.3134 0.8639 0.072 Uiso calc R 1 . . H
H6B 0.4503 -0.0726 0.9052 0.072 Uiso calc R 1 . . H
C7 0.3797(2) -0.0600(6) 0.75944(19) 0.0775(8) Uani d . 1 . . C
H7A 0.3113 -0.1236 0.7189 0.116 Uiso calc R 1 . . H
H7B 0.4501 -0.1065 0.7319 0.116 Uiso calc R 1 . . H
H7C 0.3744 0.1071 0.7595 0.116 Uiso calc R 1 . . H

loop_
_atom_site_aniso_label
_atom_site_aniso_U_11
_atom_site_aniso_U_22
_atom_site_aniso_U_33
_atom_site_aniso_U_12
_atom_site_aniso_U_13
_atom_site_aniso_U_23
O1 0.0351(7) 0.0546(8) 0.0588(9) -0.0060(6) 0.0140(6) -0.0116(6)
O3 0.0575(9) 0.0560(9) 0.0576(9) 0.0001(7) -0.0013(7) 0.0109(7)
O5 0.0416(8) 0.0606(9) 0.0615(9) -0.0149(7) 0.0164(7) -0.0108(7)
O6 0.0466(8) 0.0519(8) 0.0655(9) -0.0038(6) 0.0224(7) -0.0126(7)
N1 0.0333(8) 0.0410(8) 0.0480(9) -0.0083(7) 0.0104(7) -0.0063(7)
C1 0.0334(9) 0.0382(9) 0.0379(9) 0.0000(7) 0.0038(7) 0.0029(7)
C2 0.0360(9) 0.0355(9) 0.0474(10) -0.0003(8) 0.0059(8) -0.0016(8)
C3 0.0385(10) 0.0437(10) 0.0391(10) -0.0011(8) 0.0084(7) -0.0062(8)
C4 0.0439(11) 0.0606(13) 0.0657(14) -0.0126(10) 0.0055(10) -0.0130(11)
C5 0.0367(9) 0.0445(10) 0.0382(9) -0.0027(8) 0.0079(7) -0.0004(8)
C6 0.0472(12) 0.0670(14) 0.0700(15) 0.0080(11) 0.0216(10) -0.0084(12)
C7 0.0589(14) 0.117(2) 0.0601(14) -0.0085(15) 0.0206(11) -0.0080(15)

loop_
_atom_type_symbol
_atom_type_description
_atom_type_scat_dispersion_real
_atom_type_scat_dispersion_imag
_atom_type_scat_source
C C 0.0033 0.0016 'International Tables Vol C Tables 4.2.6.8 and 6.1.1.4'
H H 0.0000 0.0000 'International Tables Vol C Tables 4.2.6.8 and 6.1.1.4'
N N 0.0061 0.0033 'International Tables Vol C Tables 4.2.6.8 and 6.1.1.4'
O O 0.0106 0.0060 'International Tables Vol C Tables 4.2.6.8 and 6.1.1.4'

loop_
_geom_angle_atom_site_label_1
_geom_angle_atom_site_label_2
_geom_angle_atom_site_label_3
_geom_angle
_geom_angle_publ_flag
C5 O6 C6 117.11(16) yes
C1 N1 C5 127.96(16) yes
C1 N1 H1 114.4(13) yes
C5 N1 H1 117.6(13) yes
O1 C1 N1 118.55(16) yes
O1 C1 C2 121.93(16) yes
N1 C1 C2 119.50(15) yes
C1 C2 C3 114.48(15) yes
C1 C2 H2A 108.6 no
C3 C2 H2A 108.6 no
C1 C2 H2B 108.6 no
C3 C2 H2B 108.6 no
H2A C2 H2B 107.6 no
O3 C3 C4 123.12(18) yes
O3 C3 C2 121.22(17) yes
C4 C3 C2 115.65(17) yes
C3 C4 H4A 109.5 no
C3 C4 H4B 109.5 no
H4A C4 H4B 109.5 no
C3 C4 H4C 109.5 no
H4A C4 H4C 109.5 no
H4B C4 H4C 109.5 no
O5 C5 O6 125.66(17) yes
O5 C5 N1 126.43(18) yes
O6 C5 N1 107.91(15) yes
O6 C6 C7 111.27(19) yes
O6 C6 H6A 109.4 no
C7 C6 H6A 109.4 no
O6 C6 H6B 109.4 no
C7 C6 H6B 109.4 no
H6A C6 H6B 108.0 no
C6 C7 H7A 109.5 no
C6 C7 H7B 109.5 no
H7A C7 H7B 109.5 no
C6 C7 H7C 109.5 no
H7A C7 H7C 109.5 no
H7B C7 H7C 109.5 no

loop_
_geom_bond_atom_site_label_1
_geom_bond_atom_site_label_2
_geom_bond_site_symmetry_2
_geom_bond_distance
_geom_bond_publ_flag
O1 C1 . 1.214(2) yes
O3 C3 . 1.203(2) yes
O5 C5 . 1.196(2) yes
O6 C5 . 1.327(2) yes
O6 C6 . 1.457(2) yes
N1 C1 . 1.373(2) yes
N1 C5 . 1.375(2) yes
N1 H1 . 0.85(2) yes
C1 C2 . 1.492(2) yes
C2 C3 . 1.511(3) yes
C2 H2A . 0.9700 no
C2 H2B . 0.9700 no
C3 C4 . 1.482(3) no
C4 H4A . 0.9600 no
C4 H4B . 0.9600 no
C4 H4C . 0.9600 no
C6 C7 . 1.462(3) no
C6 H6A . 0.9700 no
C6 H6B . 0.9700 no
C7 H7A . 0.9600 no
C7 H7B . 0.9600 no
C7 H7C . 0.9600 no

loop_
_geom_hbond_atom_site_label_D
_geom_hbond_atom_site_label_H
_geom_hbond_atom_site_label_A
_geom_hbond_site_symmetry_A
_geom_hbond_distance_DH
_geom_hbond_distance_HA
_geom_hbond_distance_DA
_geom_hbond_angle_DHA
N1 H1 O1 3_557 0.85(2) 2.07(2) 2.923(2) 176.0(10)

loop_
_geom_torsion_atom_site_label_1
_geom_torsion_atom_site_label_2
_geom_torsion_atom_site_label_3
_geom_torsion_atom_site_label_4
_geom_torsion
_geom_torsion_publ_flag
C5 N1 C1 O1 -177.59(17) yes
C5 N1 C1 C2 3.4(3) no
O1 C1 C2 C3 113.35(19) no
N1 C1 C2 C3 -67.7(2) no
C1 C2 C3 O3 -15.7(3) no
C1 C2 C3 C4 165.63(16) no
C6 O6 C5 O5 0.3(3) no
C6 O6 C5 N1 -179.38(16) no
C1 N1 C5 O5 -5.2(3) no
C1 N1 C5 O6 174.53(17) no
C5 O6 C6 C7 -90.1(2) no

loop_
_cod_related_entry_id
_cod_related_entry_database
_cod_related_entry_code
1 ChemSpider 506581
